data_1547760
loop_
_publ_author_name
'Kumar, Ankit'
'Rajeswara Rao, M.'
'Lee, Way-Zen'
'Ravikanth, Mangalampalli'

_publ_section_title
;
 Hybrid Macrocycles of Subporphyrins and Triphyrins.
;
_journal_issue 21
_journal_name_full 'Organic letters'
_journal_page_first 5924
_journal_page_last 5927
_journal_paper_doi 10.1021/acs.orglett.7b02919
_journal_volume 19
_journal_year 2017
_chemical_formula_moiety 'C43 H29 N3 O3'
_chemical_formula_sum 'C43 H29 N3 O3'
_chemical_formula_weight 635.69
_chemical_name_systematic
;
 ?
;
_space_group_IT_number 2
_symmetry_cell_setting triclinic
_symmetry_space_group_name_Hall '-P 1'
_symmetry_space_group_name_H-M 'P -1'
_atom_sites_solution_hydrogens geom
_atom_sites_solution_primary direct
_atom_sites_solution_secondary difmap
_audit_creation_method SHELXL-97
_cell_angle_alpha 87.3250(10)
_cell_angle_beta 87.5570(10)
_cell_angle_gamma 87.3680(10)
_cell_formula_units_Z 2
_cell_length_a 7.9250(4)
_cell_length_b 12.5953(5)
_cell_length_c 15.5199(6)
_cell_measurement_reflns_used 7091
_cell_measurement_temperature 200(2)
_cell_measurement_theta_max 24.73
_cell_measurement_theta_min 2.58
_cell_volume 1544.57(12)
_computing_molecular_graphics 'Ortep-3 for Windows (Farrugia, 1997)'
_computing_publication_material 'WinGX publication routines (Farrugia, 1999)'
_computing_structure_refinement 'SHELXL-97 (Sheldrick, 1997)'
_computing_structure_solution 'SHELXS-86 (Sheldrick, 1986)'
_diffrn_ambient_temperature 200(2)
_diffrn_measured_fraction_theta_full 0.997
_diffrn_measured_fraction_theta_max 0.997
_diffrn_measurement_device_type 'D8 Venture'
_diffrn_radiation_monochromator graphite
_diffrn_radiation_source 'fine-focus sealed tube'
_diffrn_radiation_type MoK\a
_diffrn_radiation_wavelength 0.71073
_diffrn_reflns_av_R_equivalents 0.0733
_diffrn_reflns_av_sigmaI/netI 0.0477
_diffrn_reflns_limit_h_max 9
_diffrn_reflns_limit_h_min -9
_diffrn_reflns_limit_k_max 14
_diffrn_reflns_limit_k_min -14
_diffrn_reflns_limit_l_max 18
_diffrn_reflns_limit_l_min -18
_diffrn_reflns_number 38196
_diffrn_reflns_theta_full 25.06
_diffrn_reflns_theta_max 25.06
_diffrn_reflns_theta_min 2.57
_exptl_absorpt_coefficient_mu 0.087
_exptl_absorpt_correction_T_max 0.9957
_exptl_absorpt_correction_T_min 0.9863
_exptl_absorpt_correction_type multi-scan
_exptl_crystal_colour black
_exptl_crystal_density_diffrn 1.367
_exptl_crystal_density_method 'not measured'
_exptl_crystal_description prism
_exptl_crystal_F_000 664
_exptl_crystal_size_max 0.16
_exptl_crystal_size_mid 0.12
_exptl_crystal_size_min 0.05
_refine_diff_density_max 0.220
_refine_diff_density_min -0.279
_refine_diff_density_rms 0.045
_refine_ls_extinction_method none
_refine_ls_goodness_of_fit_ref 1.044
_refine_ls_hydrogen_treatment constr
_refine_ls_matrix_type full
_refine_ls_number_parameters 444
_refine_ls_number_reflns 5467
_refine_ls_number_restraints 0
_refine_ls_restrained_S_all 1.044
_refine_ls_R_factor_all 0.0830
_refine_ls_R_factor_gt 0.0462
_refine_ls_shift/su_max 0.005
_refine_ls_shift/su_mean 0.000
_refine_ls_structure_factor_coef Fsqd
_refine_ls_weighting_details 'calc w=1/[\s^2^(Fo^2^)+(0.0439P)^2^+0.6439P] where P=(Fo^2^+2Fc^2^)/3'
_refine_ls_weighting_scheme calc
_refine_ls_wR_factor_gt 0.0982
_refine_ls_wR_factor_ref 0.1172
_reflns_number_gt 3756
_reflns_number_total 5467
_reflns_threshold_expression >2sigma(I)
_cod_data_source_file ol7b02919_si_002.cif
_cod_data_source_block d18914
_cod_depositor_comments 'Adding full bibliography for 1547760--1547763.cif.'
_cod_database_code 1547760

loop_
_space_group_symop_id
_space_group_symop_operation_xyz
1 'x, y, z'
2 '-x, -y, -z'

loop_
_atom_site_label
_atom_site_type_symbol
_atom_site_fract_x
_atom_site_fract_y
_atom_site_fract_z
_atom_site_U_iso_or_equiv
_atom_site_adp_type
_atom_site_occupancy
_atom_site_symmetry_multiplicity
_atom_site_calc_flag
_atom_site_refinement_flags
C27 C 0.8695(3) 0.66836(19) 0.36477(13) 0.0317(5) Uani 1 1 d .
C26 C 0.8183(3) 0.56622(19) 0.38337(14) 0.0344(6) Uani 1 1 d .
H26 H 0.8420 0.5117 0.3438 0.041 Uiso 1 1 calc R
C25 C 0.7315(3) 0.54527(18) 0.46133(14) 0.0329(5) Uani 1 1 d .
H25 H 0.6953 0.4754 0.4749 0.039 Uiso 1 1 calc R
C24 C 0.6959(3) 0.62422(18) 0.52027(14) 0.0301(5) Uani 1 1 d .
C29 C 0.7532(3) 0.72616(18) 0.49879(14) 0.0346(6) Uani 1 1 d .
H29 H 0.7326 0.7810 0.5384 0.042 Uiso 1 1 calc R
C28 C 0.8390(3) 0.74857(19) 0.42129(14) 0.0359(6) Uani 1 1 d .
H28 H 0.8762 0.8181 0.4072 0.043 Uiso 1 1 calc R
C5 C 0.5907(3) 0.60838(17) 0.60144(13) 0.0293(5) Uani 1 1 d .
C4 C 0.6061(3) 0.51768(18) 0.65512(13) 0.0302(5) Uani 1 1 d .
C3 C 0.6927(3) 0.41654(18) 0.63931(14) 0.0340(6) Uani 1 1 d .
H3 H 0.7771 0.4037 0.5952 0.041 Uiso 1 1 calc R
C2 C 0.6336(3) 0.34367(19) 0.69768(14) 0.0339(5) Uani 1 1 d .
H2 H 0.6623 0.2696 0.6984 0.041 Uiso 1 1 calc R
C1 C 0.5194(3) 0.39573(17) 0.75933(13) 0.0293(5) Uani 1 1 d .
C23 C 0.4453(3) 0.35050(17) 0.83249(13) 0.0301(5) Uani 1 1 d .
C37 C 0.4641(3) 0.23181(17) 0.84540(13) 0.0306(5) Uani 1 1 d .
C42 C 0.6196(3) 0.17725(18) 0.85217(14) 0.0359(6) Uani 1 1 d .
H42 H 0.7204 0.2153 0.8456 0.043 Uiso 1 1 calc R
C41 C 0.6299(3) 0.06807(19) 0.86839(15) 0.0398(6) Uani 1 1 d .
H41 H 0.7379 0.0328 0.8729 0.048 Uiso 1 1 calc R
C40 C 0.4866(3) 0.00913(18) 0.87821(14) 0.0369(6) Uani 1 1 d .
C43 C 0.4964(4) -0.10884(19) 0.90077(16) 0.0518(7) Uani 1 1 d .
H43a H 0.4310 -0.1459 0.8602 0.078 Uiso 1 1 calc R
H43b H 0.4498 -0.1220 0.9596 0.078 Uiso 1 1 calc R
H43c H 0.6146 -0.1352 0.8972 0.078 Uiso 1 1 calc R
C39 C 0.3314(3) 0.06297(18) 0.86975(15) 0.0379(6) Uani 1 1 d .
H39 H 0.2311 0.0242 0.8743 0.045 Uiso 1 1 calc R
C38 C 0.3199(3) 0.17248(18) 0.85477(14) 0.0352(6) Uani 1 1 d .
H38 H 0.2117 0.2076 0.8508 0.042 Uiso 1 1 calc R
C21 C 0.3595(3) 0.40564(17) 0.90519(13) 0.0306(5) Uani 1 1 d .
C20 C 0.3785(3) 0.35678(19) 0.98771(14) 0.0352(6) Uani 1 1 d .
H20 H 0.4367 0.2892 0.9913 0.042 Uiso 1 1 calc R
C19 C 0.3186(3) 0.39994(19) 1.06413(15) 0.0384(6) Uani 1 1 d .
H19 H 0.3373 0.3621 1.1175 0.046 Uiso 1 1 calc R
C18 C 0.2320(3) 0.49722(19) 1.06329(14) 0.0366(6) Uani 1 1 d .
H18 H 0.1896 0.5275 1.1152 0.044 Uiso 1 1 calc R
C17 C 0.2092(3) 0.54943(18) 0.98329(13) 0.0303(5) Uani 1 1 d .
C22 C 0.2692(3) 0.50425(17) 0.90695(13) 0.0280(5) Uani 1 1 d .
C16 C 0.1501(3) 0.66313(17) 0.86924(14) 0.0292(5) Uani 1 1 d .
C15 C 0.1338(3) 0.65162(18) 0.95893(14) 0.0306(5) Uani 1 1 d .
C14 C 0.0566(3) 0.73099(19) 1.00822(15) 0.0372(6) Uani 1 1 d .
H14 H 0.0447 0.7223 1.0693 0.045 Uiso 1 1 calc R
C13 C -0.0021(3) 0.82261(19) 0.96528(15) 0.0399(6) Uani 1 1 d .
H13 H -0.0525 0.8794 0.9969 0.048 Uiso 1 1 calc R
C12 C 0.0124(3) 0.83202(18) 0.87614(15) 0.0367(6) Uani 1 1 d .
H12 H -0.0312 0.8959 0.8488 0.044 Uiso 1 1 calc R
C11 C 0.0871(3) 0.75375(17) 0.82309(14) 0.0308(5) Uani 1 1 d .
C10 C 0.0889(3) 0.77961(17) 0.72908(14) 0.0317(5) Uani 1 1 d .
C30 C -0.0577(3) 0.84849(17) 0.69958(14) 0.0325(5) Uani 1 1 d .
C35 C -0.2218(3) 0.81602(18) 0.71648(14) 0.0331(5) Uani 1 1 d .
H35 H -0.2393 0.7490 0.7454 0.040 Uiso 1 1 calc R
C34 C -0.3598(3) 0.87964(18) 0.69185(14) 0.0336(5) Uani 1 1 d .
H34 H -0.4703 0.8552 0.7039 0.040 Uiso 1 1 calc R
C33 C -0.3407(3) 0.97812(18) 0.65006(14) 0.0360(6) Uani 1 1 d .
C36 C -0.4943(3) 1.0469(2) 0.62658(17) 0.0497(7) Uani 1 1 d .
H36a H -0.4738 1.0825 0.5698 0.075 Uiso 1 1 calc R
H36b H -0.5165 1.1005 0.6699 0.075 Uiso 1 1 calc R
H36c H -0.5923 1.0025 0.6247 0.075 Uiso 1 1 calc R
C32 C -0.1781(3) 1.0108(2) 0.63353(17) 0.0473(7) Uani 1 1 d .
H32 H -0.1615 1.0778 0.6046 0.057 Uiso 1 1 calc R
C31 C -0.0384(3) 0.94801(19) 0.65814(17) 0.0442(7) Uani 1 1 d .
H31 H 0.0719 0.9732 0.6466 0.053 Uiso 1 1 calc R
C9 C 0.2138(3) 0.75090(17) 0.67005(14) 0.0319(5) Uani 1 1 d .
C8 C 0.2186(3) 0.78122(19) 0.57819(15) 0.0380(6) Uani 1 1 d .
H8 H 0.1338 0.8215 0.5479 0.046 Uiso 1 1 calc R
C7 C 0.3651(3) 0.74157(18) 0.54474(14) 0.0359(6) Uani 1 1 d .
H7 H 0.4064 0.7506 0.4866 0.043 Uiso 1 1 calc R
C6 C 0.4493(3) 0.68168(17) 0.61473(14) 0.0300(5) Uani 1 1 d .
N3 N 0.9565(2) 0.69314(19) 0.28147(13) 0.0415(5) Uani 1 1 d .
N1 N 0.5123(2) 0.50260(14) 0.73095(11) 0.0299(4) Uani 1 1 d .
N2 N 0.3594(2) 0.68924(14) 0.68904(11) 0.0300(4) Uani 1 1 d .
O3 O 1.0073(2) 0.78352(15) 0.26773(11) 0.0507(5) Uani 1 1 d .
O2 O 0.9733(2) 0.62316(16) 0.22896(11) 0.0550(5) Uani 1 1 d .
O1 O 0.22958(18) 0.57168(11) 0.83574(9) 0.0299(4) Uani 1 1 d .
H1 H 0.4322 0.5597 0.7515 0.036 Uiso 1 1 d R

loop_
_atom_site_aniso_label
_atom_site_aniso_U_11
_atom_site_aniso_U_22
_atom_site_aniso_U_33
_atom_site_aniso_U_23
_atom_site_aniso_U_13
_atom_site_aniso_U_12
C27 0.0267(12) 0.0439(15) 0.0237(12) 0.0009(10) 0.0053(9) -0.0013(10)
C26 0.0329(13) 0.0413(14) 0.0290(12) -0.0075(10) 0.0026(10) 0.0006(11)
C25 0.0360(13) 0.0322(13) 0.0300(12) -0.0002(10) 0.0038(10) -0.0012(10)
C24 0.0282(12) 0.0350(13) 0.0263(12) 0.0015(10) 0.0032(9) -0.0006(10)
C29 0.0392(14) 0.0348(14) 0.0294(12) -0.0033(10) 0.0083(10) -0.0040(11)
C28 0.0371(14) 0.0370(14) 0.0329(13) 0.0028(11) 0.0064(11) -0.0059(11)
C5 0.0316(13) 0.0312(13) 0.0250(11) -0.0006(10) 0.0054(9) -0.0044(10)
C4 0.0267(12) 0.0363(13) 0.0271(12) -0.0012(10) 0.0051(10) -0.0034(10)
C3 0.0315(13) 0.0409(14) 0.0282(12) 0.0017(11) 0.0056(10) 0.0046(11)
C2 0.0348(13) 0.0348(13) 0.0310(13) -0.0002(10) 0.0028(10) 0.0058(10)
C1 0.0301(12) 0.0312(13) 0.0260(12) 0.0027(10) 0.0014(9) 0.0001(10)
C23 0.0298(12) 0.0327(13) 0.0275(12) 0.0009(10) -0.0006(10) -0.0007(10)
C37 0.0332(13) 0.0331(13) 0.0243(12) 0.0027(10) 0.0047(10) 0.0018(10)
C42 0.0310(13) 0.0403(15) 0.0349(13) 0.0053(11) 0.0040(10) 0.0030(11)
C41 0.0405(15) 0.0420(15) 0.0345(13) 0.0043(11) 0.0061(11) 0.0128(12)
C40 0.0503(16) 0.0305(13) 0.0283(12) 0.0008(10) 0.0089(11) 0.0055(11)
C43 0.074(2) 0.0371(15) 0.0413(15) 0.0040(12) 0.0152(14) 0.0117(13)
C39 0.0415(15) 0.0336(14) 0.0376(14) 0.0017(11) 0.0059(11) -0.0028(11)
C38 0.0307(13) 0.0370(14) 0.0365(13) 0.0035(11) 0.0029(10) 0.0028(11)
C21 0.0305(12) 0.0339(13) 0.0269(12) 0.0022(10) 0.0035(10) -0.0044(10)
C20 0.0394(14) 0.0350(14) 0.0301(13) 0.0059(10) 0.0044(11) -0.0022(11)
C19 0.0448(15) 0.0428(15) 0.0269(13) 0.0067(11) 0.0021(11) -0.0053(12)
C18 0.0376(14) 0.0460(15) 0.0265(12) -0.0027(11) 0.0037(10) -0.0079(11)
C17 0.0278(12) 0.0363(13) 0.0268(12) -0.0017(10) 0.0048(10) -0.0065(10)
C22 0.0267(12) 0.0324(13) 0.0246(12) 0.0028(10) 0.0031(9) -0.0057(10)
C16 0.0285(12) 0.0298(13) 0.0291(12) -0.0062(10) 0.0076(10) -0.0020(10)
C15 0.0297(12) 0.0354(13) 0.0268(12) -0.0029(10) 0.0031(10) -0.0047(10)
C14 0.0352(14) 0.0476(16) 0.0287(12) -0.0072(11) 0.0053(10) -0.0026(11)
C13 0.0408(14) 0.0405(15) 0.0381(14) -0.0132(11) 0.0080(11) 0.0043(11)
C12 0.0380(14) 0.0323(13) 0.0388(14) -0.0045(11) 0.0061(11) 0.0029(11)
C11 0.0295(12) 0.0310(13) 0.0314(12) -0.0022(10) 0.0072(10) -0.0017(10)
C10 0.0376(13) 0.0252(12) 0.0317(12) 0.0005(10) 0.0068(10) -0.0035(10)
C30 0.0376(14) 0.0290(13) 0.0296(12) 0.0007(10) 0.0077(10) 0.0023(10)
C35 0.0432(14) 0.0268(12) 0.0285(12) 0.0007(10) 0.0062(10) -0.0037(10)
C34 0.0367(14) 0.0351(14) 0.0295(12) -0.0056(10) 0.0033(10) -0.0057(11)
C33 0.0410(14) 0.0359(14) 0.0304(13) -0.0031(11) 0.0037(11) 0.0023(11)
C36 0.0480(16) 0.0445(16) 0.0551(17) 0.0033(13) 0.0003(13) 0.0081(12)
C32 0.0492(16) 0.0331(14) 0.0568(17) 0.0145(12) 0.0106(13) 0.0013(12)
C31 0.0363(14) 0.0354(14) 0.0588(17) 0.0086(12) 0.0123(12) -0.0027(11)
C9 0.0364(13) 0.0263(12) 0.0322(13) 0.0005(10) 0.0074(10) -0.0012(10)
C8 0.0411(15) 0.0372(14) 0.0343(13) 0.0048(11) 0.0033(11) 0.0022(11)
C7 0.0434(15) 0.0351(14) 0.0278(12) 0.0034(10) 0.0089(11) -0.0018(11)
C6 0.0343(13) 0.0271(12) 0.0284(12) -0.0010(10) 0.0058(10) -0.0048(10)
N3 0.0320(12) 0.0617(16) 0.0300(11) 0.0021(11) 0.0028(9) -0.0007(11)
N1 0.0335(11) 0.0298(11) 0.0251(10) 0.0010(8) 0.0074(8) 0.0008(8)
N2 0.0323(11) 0.0286(10) 0.0282(10) -0.0014(8) 0.0088(8) -0.0014(8)
O3 0.0461(11) 0.0620(13) 0.0421(10) 0.0120(9) 0.0121(8) -0.0095(9)
O2 0.0568(12) 0.0761(14) 0.0320(10) -0.0125(10) 0.0112(9) -0.0048(10)
O1 0.0337(9) 0.0303(9) 0.0247(8) 0.0006(7) 0.0058(6) 0.0005(7)

loop_
_atom_type_symbol
_atom_type_description
_atom_type_scat_dispersion_real
_atom_type_scat_dispersion_imag
_atom_type_scat_source
C C 0.0033 0.0016 'International Tables Vol C Tables 4.2.6.8 and 6.1.1.4'
H H 0.0000 0.0000 'International Tables Vol C Tables 4.2.6.8 and 6.1.1.4'
N N 0.0061 0.0033 'International Tables Vol C Tables 4.2.6.8 and 6.1.1.4'
O O 0.0106 0.0060 'International Tables Vol C Tables 4.2.6.8 and 6.1.1.4'

loop_
_geom_angle_atom_site_label_1
_geom_angle_atom_site_label_2
_geom_angle_atom_site_label_3
_geom_angle
C26 C27 N3 119.2(2)
C28 C27 C26 122.1(2)
C28 C27 N3 118.6(2)
C27 C26 H26 120.8
C27 C26 C25 118.3(2)
C25 C26 H26 120.8
C26 C25 H25 119.2
C26 C25 C24 121.6(2)
C24 C25 H25 119.2
C25 C24 C29 117.71(19)
C25 C24 C5 123.8(2)
C29 C24 C5 118.4(2)
C24 C29 H29 119.3
C28 C29 C24 121.4(2)
C28 C29 H29 119.3
C27 C28 C29 118.8(2)
C27 C28 H28 120.6
C29 C28 H28 120.6
C4 C5 C24 122.8(2)
C4 C5 C6 119.21(19)
C6 C5 C24 116.97(18)
C5 C4 C3 129.6(2)
N1 C4 C5 123.6(2)
N1 C4 C3 105.93(18)
C4 C3 H3 125.8
C2 C3 C4 108.3(2)
C2 C3 H3 125.8
C3 C2 H2 125.3
C3 C2 C1 109.4(2)
C1 C2 H2 125.3
C23 C1 C2 127.0(2)
C23 C1 N1 128.1(2)
N1 C1 C2 104.78(17)
C1 C23 C37 117.44(19)
C1 C23 C21 127.5(2)
C21 C23 C37 114.89(18)
C42 C37 C23 123.2(2)
C42 C37 C38 117.4(2)
C38 C37 C23 119.3(2)
C37 C42 H42 119.5
C41 C42 C37 121.0(2)
C41 C42 H42 119.5
C42 C41 H41 119.2
C40 C41 C42 121.6(2)
C40 C41 H41 119.2
C41 C40 C43 121.9(2)
C41 C40 C39 117.6(2)
C39 C40 C43 120.5(2)
C40 C43 H43a 109.5
C40 C43 H43b 109.5
C40 C43 H43c 109.5
H43a C43 H43b 109.5
H43a C43 H43c 109.5
H43b C43 H43c 109.5
C40 C39 H39 119.4
C40 C39 C38 121.2(2)
C38 C39 H39 119.4
C37 C38 H38 119.4
C39 C38 C37 121.2(2)
C39 C38 H38 119.4
C20 C21 C23 116.3(2)
C20 C21 C22 113.0(2)
C22 C21 C23 130.54(19)
C21 C20 H20 117.6
C19 C20 C21 124.8(2)
C19 C20 H20 117.6
C20 C19 H19 119.8
C18 C19 C20 120.5(2)
C18 C19 H19 119.8
C19 C18 H18 121.3
C19 C18 C17 117.3(2)
C17 C18 H18 121.3
C18 C17 C22 121.4(2)
C18 C17 C15 132.2(2)
C22 C17 C15 106.36(18)
C17 C22 C21 122.98(19)
C17 C22 O1 110.37(18)
O1 C22 C21 126.63(19)
C15 C16 C11 122.4(2)
C15 C16 O1 110.00(18)
O1 C16 C11 127.54(18)
C16 C15 C17 107.05(19)
C14 C15 C17 131.3(2)
C14 C15 C16 121.6(2)
C15 C14 H14 121.2
C13 C14 C15 117.6(2)
C13 C14 H14 121.2
C14 C13 H13 120.0
C14 C13 C12 120.1(2)
C12 C13 H13 120.0
C13 C12 H12 117.7
C13 C12 C11 124.7(2)
C11 C12 H12 117.7
C16 C11 C12 113.56(19)
C16 C11 C10 130.4(2)
C12 C11 C10 116.04(19)
C11 C10 C30 114.70(19)
C9 C10 C11 126.2(2)
C9 C10 C30 118.97(19)
C35 C30 C10 119.97(19)
C35 C30 C31 117.4(2)
C31 C30 C10 122.6(2)
C30 C35 H35 119.5
C34 C35 C30 121.1(2)
C34 C35 H35 119.5
C35 C34 H34 119.2
C35 C34 C33 121.5(2)
C33 C34 H34 119.2
C34 C33 C36 120.1(2)
C32 C33 C34 117.5(2)
C32 C33 C36 122.3(2)
C33 C36 H36a 109.5
C33 C36 H36b 109.5
C33 C36 H36c 109.5
H36a C36 H36b 109.5
H36a C36 H36c 109.5
H36b C36 H36c 109.5
C33 C32 H32 119.2
C33 C32 C31 121.6(2)
C31 C32 H32 119.2
C30 C31 H31 119.6
C32 C31 C30 120.8(2)
C32 C31 H31 119.6
C10 C9 C8 125.9(2)
C10 C9 N2 125.0(2)
N2 C9 C8 109.13(18)
C9 C8 H8 126.6
C7 C8 C9 106.9(2)
C7 C8 H8 126.6
C8 C7 H7 126.6
C8 C7 C6 106.80(19)
C6 C7 H7 126.6
C5 C6 C7 123.65(19)
N2 C6 C5 124.32(19)
N2 C6 C7 110.95(19)
O3 N3 C27 118.1(2)
O2 N3 C27 118.4(2)
O2 N3 O3 123.5(2)
C4 N1 C1 111.03(18)
C4 N1 H1 120.2
C1 N1 H1 127.2
C6 N2 C9 106.16(17)
C16 O1 C22 106.14(16)

loop_
_geom_bond_atom_site_label_1
_geom_bond_atom_site_label_2
_geom_bond_distance
C27 C26 1.381(3)
C27 C28 1.375(3)
C27 N3 1.466(3)
C26 H26 0.9500
C26 C25 1.387(3)
C25 H25 0.9500
C25 C24 1.394(3)
C24 C29 1.402(3)
C24 C5 1.491(3)
C29 H29 0.9500
C29 C28 1.380(3)
C28 H28 0.9500
C5 C4 1.386(3)
C5 C6 1.433(3)
C4 C3 1.445(3)
C4 N1 1.375(3)
C3 H3 0.9500
C3 C2 1.345(3)
C2 H2 0.9500
C2 C1 1.447(3)
C1 C23 1.368(3)
C1 N1 1.396(3)
C23 C37 1.500(3)
C23 C21 1.477(3)
C37 C42 1.388(3)
C37 C38 1.393(3)
C42 H42 0.9500
C42 C41 1.386(3)
C41 H41 0.9500
C41 C40 1.384(3)
C40 C43 1.510(3)
C40 C39 1.385(3)
C43 H43a 0.9800
C43 H43b 0.9800
C43 H43c 0.9800
C39 H39 0.9500
C39 C38 1.387(3)
C38 H38 0.9500
C21 C20 1.406(3)
C21 C22 1.406(3)
C20 H20 0.9500
C20 C19 1.384(3)
C19 H19 0.9500
C19 C18 1.376(3)
C18 H18 0.9500
C18 C17 1.392(3)
C17 C22 1.394(3)
C17 C15 1.435(3)
C22 O1 1.400(2)
C16 C15 1.394(3)
C16 C11 1.403(3)
C16 O1 1.398(3)
C15 C14 1.391(3)
C14 H14 0.9500
C14 C13 1.377(3)
C13 H13 0.9500
C13 C12 1.383(3)
C12 H12 0.9500
C12 C11 1.407(3)
C11 C10 1.480(3)
C10 C30 1.492(3)
C10 C9 1.368(3)
C30 C35 1.392(3)
C30 C31 1.394(3)
C35 H35 0.9500
C35 C34 1.382(3)
C34 H34 0.9500
C34 C33 1.384(3)
C33 C36 1.509(3)
C33 C32 1.380(3)
C36 H36a 0.9800
C36 H36b 0.9800
C36 H36c 0.9800
C32 H32 0.9500
C32 C31 1.387(3)
C31 H31 0.9500
C9 C8 1.458(3)
C9 N2 1.395(3)
C8 H8 0.9500
C8 C7 1.336(3)
C7 H7 0.9500
C7 C6 1.461(3)
C6 N2 1.334(3)
N3 O3 1.231(3)
N3 O2 1.227(3)
N1 H1 0.9916
